data_4082691
loop_
_publ_author_name
'Hoshimoto, Yoichi'
'Hayashi, Yukari'
'Suzuki, Haruka'
'Ohashi, Masato'
'Ogoshi, Sensuke'

_publ_section_title
;
 One-Pot, Single-Step, and Gram-Scale Synthesis of Mononuclear
 [(\h6-arene)Ni(N-heterocyclic carbene)] Complexes: Useful Precursors of
 the Ni0--NHC Unit
;
_journal_issue 5
_journal_name_full Organometallics
_journal_page_first 1276
_journal_paper_doi 10.1021/om500088p
_journal_volume 33
_journal_year 2014
_chemical_formula_moiety 'C36 H44 N3 Ni'
_chemical_formula_sum 'C36 H44 N3 Ni'
_chemical_formula_weight 577.46
_space_group_IT_number 60
_symmetry_cell_setting orthorhombic
_symmetry_Int_Tables_number 60
_symmetry_space_group_name_Hall '-P 2n 2ab'
_symmetry_space_group_name_H-M 'P b c n'
_atom_sites_solution_hydrogens geom
_atom_sites_solution_primary direct
_atom_sites_solution_secondary difmap
_cell_angle_alpha 90.0000
_cell_angle_beta 90.0000
_cell_angle_gamma 90.0000
_cell_formula_units_Z 8
_cell_length_a 16.417(8)
_cell_length_b 17.435(9)
_cell_length_c 21.669(11)
_cell_measurement_reflns_used 11688
_cell_measurement_temperature 273
_cell_measurement_theta_max 27.49
_cell_measurement_theta_min 3.08
_cell_volume 6202(5)
_computing_cell_refinement 'CrystalClear-SM Expert 2.0 r4'
_computing_data_collection 'CrystalClear-SM Expert 2.0 r4 (Rigaku, 2009)'
_computing_data_reduction 'CrystalClear-SM Expert 2.0 r4'
_computing_molecular_graphics 'CrystalStructure 4.0'
_computing_publication_material 'CrystalStructure 4.0 (Rigaku, 2010)'
_computing_structure_refinement 'SHELXL97 (Sheldrick, 2008)'
_computing_structure_solution 'DIRDIF99-PATTY (Gould, et al., 1999)'
_diffrn_ambient_temperature 273
_diffrn_detector_area_resol_mean 6.827
_diffrn_measured_fraction_theta_full 0.993
_diffrn_measured_fraction_theta_max 0.993
_diffrn_measurement_device_type 'Rigaku XtaLAB mini'
_diffrn_measurement_method \w
_diffrn_radiation_type 'Mo K\a'
_diffrn_radiation_wavelength 0.71075
_diffrn_reflns_av_R_equivalents 0.0657
_diffrn_reflns_limit_h_max 21
_diffrn_reflns_limit_h_min -21
_diffrn_reflns_limit_k_max 22
_diffrn_reflns_limit_k_min -22
_diffrn_reflns_limit_l_max 28
_diffrn_reflns_limit_l_min -28
_diffrn_reflns_number 54188
_diffrn_reflns_theta_full 27.58
_diffrn_reflns_theta_max 27.57
_diffrn_standards_number 0
_exptl_absorpt_coefficient_mu 0.654
_exptl_absorpt_correction_T_max 0.790
_exptl_absorpt_correction_T_min 0.609
_exptl_absorpt_correction_type multi-scan
_exptl_absorpt_process_details 'REQAB (Rigaku, 1998)'
_exptl_crystal_colour gray
_exptl_crystal_density_diffrn 1.237
_exptl_crystal_density_method 'not measured'
_exptl_crystal_description block
_exptl_crystal_F_000 2472.00
_exptl_crystal_size_max 0.490
_exptl_crystal_size_mid 0.410
_exptl_crystal_size_min 0.360
_refine_diff_density_max 1.360
_refine_diff_density_min -0.640
_refine_ls_extinction_method none
_refine_ls_goodness_of_fit_ref 1.136
_refine_ls_hydrogen_treatment constr
_refine_ls_number_parameters 369
_refine_ls_number_reflns 7141
_refine_ls_R_factor_gt 0.0550
_refine_ls_shift/su_max 0.000
_refine_ls_structure_factor_coef Fsqd
_refine_ls_weighting_details 'w = 1/[\s^2^(Fo^2^)+(0.1130P)^2^+2.3576P] where P=(Fo^2^+2Fc^2^)/3'
_refine_ls_weighting_scheme calc
_refine_ls_wR_factor_ref 0.1961
_reflns_number_gt 5612
_reflns_number_total 7141
_reflns_threshold_expression F^2^>2.0\s(F^2^)
_cod_data_source_file om500088p_si_002.cif
_cod_data_source_block complex1
_cod_original_cell_volume 6202(6)
_cod_database_code 4082691

loop_
_symmetry_equiv_pos_site_id
_symmetry_equiv_pos_as_xyz
1 +X,+Y,+Z
2 1/2-X,1/2+Y,+Z
3 +X,-Y,1/2+Z
4 1/2-X,1/2-Y,1/2+Z
5 -X,-Y,-Z
6 1/2+X,1/2-Y,-Z
7 -X,+Y,1/2-Z
8 1/2+X,1/2+Y,1/2-Z

loop_
_atom_site_label
_atom_site_type_symbol
_atom_site_fract_x
_atom_site_fract_y
_atom_site_fract_z
_atom_site_U_iso_or_equiv
_atom_site_adp_type
_atom_site_occupancy
_atom_site_symmetry_multiplicity
_atom_site_calc_flag
_atom_site_refinement_flags
Ni1 Ni 0.05774(2) 0.228441(19) 0.162274(15) 0.02354(14) Uani 1.0 8 d .
N1 N 0.09876(14) 0.15991(13) 0.22814(10) 0.0281(5) Uani 1.0 8 d .
N2 N 0.17018(14) 0.25026(13) 0.05317(10) 0.0265(5) Uani 1.0 8 d .
N3 N 0.21246(13) 0.30088(13) 0.13753(10) 0.0265(5) Uani 1.0 8 d .
C1 C 0.12364(19) 0.09019(17) 0.20904(14) 0.0350(7) Uani 1.0 8 d .
C2 C 0.1365(3) 0.02881(19) 0.24808(16) 0.0431(8) Uani 1.0 8 d .
C3 C 0.08671(16) 0.17078(16) 0.28974(12) 0.0265(6) Uani 1.0 8 d .
C4 C -0.05818(16) 0.24300(17) 0.18950(14) 0.0269(6) Uani 1.0 8 d .
C5 C -0.04746(17) 0.25843(18) 0.12450(14) 0.0304(6) Uani 1.0 8 d .
C6 C -0.06634(18) 0.1968(2) 0.08245(13) 0.0347(7) Uani 1.0 8 d .
C7 C -0.09095(19) 0.1273(2) 0.10232(14) 0.0381(7) Uani 1.0 8 d .
C8 C -0.10182(17) 0.11025(18) 0.16702(13) 0.0305(6) Uani 1.0 8 d .
C9 C -0.1256(2) 0.03956(19) 0.18909(15) 0.0405(8) Uani 1.0 8 d .
C10 C 0.14795(17) 0.25914(15) 0.11427(12) 0.0246(6) Uani 1.0 8 d .
C11 C 0.24430(18) 0.28494(18) 0.03992(13) 0.0332(7) Uani 1.0 8 d .
C12 C 0.27072(18) 0.31722(17) 0.09245(13) 0.0323(6) Uani 1.0 8 d .
C13 C 0.11905(17) 0.21905(16) 0.00517(12) 0.0271(6) Uani 1.0 8 d .
C14 C 0.0728(2) 0.27054(16) -0.03048(14) 0.0326(7) Uani 1.0 8 d .
C15 C 0.0678(2) 0.35551(19) -0.01617(14) 0.0390(8) Uani 1.0 8 d .
C16 C -0.0199(3) 0.3830(3) -0.01602(17) 0.0503(9) Uani 1.0 8 d .
C17 C 0.1168(3) 0.40300(19) -0.06160(18) 0.0500(9) Uani 1.0 8 d .
C18 C 0.0292(2) 0.24050(19) -0.08026(14) 0.0385(7) Uani 1.0 8 d .
C19 C 0.0291(3) 0.1639(2) -0.09314(15) 0.0418(8) Uani 1.0 8 d .
C20 C 0.0732(2) 0.11411(19) -0.05649(14) 0.0372(7) Uani 1.0 8 d .
C21 C 0.11904(17) 0.14034(17) -0.00671(12) 0.0302(6) Uani 1.0 8 d .
C22 C 0.1676(2) 0.08351(17) 0.03131(14) 0.0355(7) Uani 1.0 8 d .
C23 C 0.2381(3) 0.0516(3) -0.00653(17) 0.0534(10) Uani 1.0 8 d .
C24 C 0.1136(3) 0.01813(19) 0.05469(16) 0.0469(9) Uani 1.0 8 d .
C25 C 0.21291(16) 0.33349(16) 0.19867(12) 0.0270(6) Uani 1.0 8 d .
C26 C 0.25532(18) 0.29720(18) 0.24627(13) 0.0312(6) Uani 1.0 8 d .
C27 C 0.3052(2) 0.22551(19) 0.23485(15) 0.0389(8) Uani 1.0 8 d .
C28 C 0.3079(3) 0.1723(2) 0.29056(17) 0.0472(9) Uani 1.0 8 d .
C29 C 0.3914(3) 0.2477(3) 0.2173(3) 0.0718(14) Uani 1.0 8 d .
C30 C 0.25273(19) 0.33132(18) 0.30477(13) 0.0355(7) Uani 1.0 8 d .
C31 C 0.2087(2) 0.39735(19) 0.31499(14) 0.0391(7) Uani 1.0 8 d .
C32 C 0.1684(2) 0.43263(18) 0.26731(14) 0.0384(7) Uani 1.0 8 d .
C33 C 0.17000(18) 0.40252(17) 0.20770(13) 0.0326(7) Uani 1.0 8 d .
C34 C 0.1287(2) 0.44537(18) 0.15529(14) 0.0379(7) Uani 1.0 8 d .
C35 C 0.1687(3) 0.5228(3) 0.14586(19) 0.0588(11) Uani 1.0 8 d .
C36 C 0.0395(3) 0.4556(3) 0.1656(2) 0.0637(13) Uani 1.0 8 d .
H1 H 0.1327 0.0830 0.1671 0.0420 Uiso 1.0 8 calc R
H2 H 0.1521 -0.0187 0.2326 0.0517 Uiso 1.0 8 calc R
H4 H -0.0694 0.2872 0.2161 0.0323 Uiso 1.0 8 calc R
H5 H -0.0539 0.3113 0.1100 0.0364 Uiso 1.0 8 calc R
H6 H -0.0614 0.2054 0.0403 0.0416 Uiso 1.0 8 calc R
H7 H -0.1013 0.0891 0.0734 0.0458 Uiso 1.0 8 calc R
H9 H -0.1343 -0.0008 0.1619 0.0486 Uiso 1.0 8 calc R
H11 H 0.2706 0.2857 0.0019 0.0398 Uiso 1.0 8 calc R
H12 H 0.3185 0.3451 0.0978 0.0388 Uiso 1.0 8 calc R
H15 H 0.0905 0.3638 0.0251 0.0468 Uiso 1.0 8 calc R
H16A H -0.0415 0.3801 -0.0571 0.0604 Uiso 1.0 8 calc R
H16B H -0.0220 0.4351 -0.0018 0.0604 Uiso 1.0 8 calc R
H16C H -0.0516 0.3511 0.0109 0.0604 Uiso 1.0 8 calc R
H17A H 0.0947 0.3968 -0.1023 0.0599 Uiso 1.0 8 calc R
H17B H 0.1725 0.3862 -0.0612 0.0599 Uiso 1.0 8 calc R
H17C H 0.1143 0.4561 -0.0500 0.0599 Uiso 1.0 8 calc R
H18 H -0.0006 0.2736 -0.1053 0.0462 Uiso 1.0 8 calc R
H19 H -0.0006 0.1453 -0.1265 0.0502 Uiso 1.0 8 calc R
H20 H 0.0723 0.0619 -0.0653 0.0446 Uiso 1.0 8 calc R
H22 H 0.1901 0.1105 0.0671 0.0427 Uiso 1.0 8 calc R
H23A H 0.2753 0.0923 -0.0164 0.0641 Uiso 1.0 8 calc R
H23B H 0.2174 0.0295 -0.0440 0.0641 Uiso 1.0 8 calc R
H23C H 0.2659 0.0129 0.0169 0.0641 Uiso 1.0 8 calc R
H24A H 0.0959 -0.0125 0.0204 0.0563 Uiso 1.0 8 calc R
H24B H 0.0670 0.0391 0.0755 0.0563 Uiso 1.0 8 calc R
H24C H 0.1441 -0.0133 0.0828 0.0563 Uiso 1.0 8 calc R
H27 H 0.2808 0.1975 0.2002 0.0467 Uiso 1.0 8 calc R
H28A H 0.3355 0.1975 0.3240 0.0566 Uiso 1.0 8 calc R
H28B H 0.3366 0.1262 0.2799 0.0566 Uiso 1.0 8 calc R
H28C H 0.2534 0.1597 0.3029 0.0566 Uiso 1.0 8 calc R
H29A H 0.4240 0.2022 0.2133 0.0862 Uiso 1.0 8 calc R
H29B H 0.4141 0.2800 0.2487 0.0862 Uiso 1.0 8 calc R
H29C H 0.3907 0.2747 0.1787 0.0862 Uiso 1.0 8 calc R
H30 H 0.2812 0.3090 0.3372 0.0426 Uiso 1.0 8 calc R
H31 H 0.2062 0.4182 0.3545 0.0469 Uiso 1.0 8 calc R
H32 H 0.1394 0.4775 0.2749 0.0460 Uiso 1.0 8 calc R
H34 H 0.1360 0.4154 0.1174 0.0455 Uiso 1.0 8 calc R
H35A H 0.1562 0.5555 0.1802 0.0706 Uiso 1.0 8 calc R
H35B H 0.1485 0.5455 0.1085 0.0706 Uiso 1.0 8 calc R
H35C H 0.2266 0.5162 0.1429 0.0706 Uiso 1.0 8 calc R
H36A H 0.0309 0.4888 0.2003 0.0764 Uiso 1.0 8 calc R
H36B H 0.0149 0.4066 0.1737 0.0764 Uiso 1.0 8 calc R
H36C H 0.0152 0.4779 0.1295 0.0764 Uiso 1.0 8 calc R

loop_
_atom_site_aniso_label
_atom_site_aniso_U_11
_atom_site_aniso_U_22
_atom_site_aniso_U_33
_atom_site_aniso_U_12
_atom_site_aniso_U_13
_atom_site_aniso_U_23
Ni1 0.0230(3) 0.0270(3) 0.0206(3) -0.00157(12) 0.00024(12) 0.00152(11)
N1 0.0257(12) 0.0325(13) 0.0262(12) 0.0033(10) 0.0029(9) 0.0015(9)
N2 0.0259(12) 0.0308(12) 0.0226(11) 0.0008(10) -0.0010(9) 0.0004(9)
N3 0.0241(12) 0.0323(12) 0.0230(11) -0.0022(9) -0.0019(9) -0.0000(9)
C1 0.0390(17) 0.0361(16) 0.0301(15) 0.0076(13) 0.0052(12) 0.0002(12)
C2 0.054(2) 0.0328(16) 0.0427(18) 0.0123(15) 0.0072(16) 0.0005(13)
C3 0.0186(13) 0.0369(15) 0.0239(13) 0.0007(11) -0.0010(10) 0.0029(11)
C4 0.0230(14) 0.0294(14) 0.0283(15) 0.0021(10) 0.0001(10) 0.0009(11)
C5 0.0266(14) 0.0354(16) 0.0291(15) -0.0015(11) -0.0029(11) 0.0055(12)
C6 0.0305(16) 0.0511(19) 0.0224(14) -0.0016(13) -0.0014(11) 0.0004(13)
C7 0.0345(17) 0.053(2) 0.0273(15) -0.0068(14) 0.0036(13) -0.0112(13)
C8 0.0252(14) 0.0379(16) 0.0282(14) -0.0043(12) 0.0031(11) -0.0052(11)
C9 0.0467(19) 0.0379(17) 0.0369(17) -0.0102(14) 0.0080(14) -0.0115(13)
C10 0.0270(14) 0.0258(13) 0.0210(12) 0.0029(10) -0.0017(11) 0.0006(10)
C11 0.0273(15) 0.0440(17) 0.0281(14) -0.0042(12) 0.0077(12) 0.0021(12)
C12 0.0262(14) 0.0388(16) 0.0320(15) -0.0055(12) 0.0020(11) 0.0029(12)
C13 0.0291(15) 0.0330(15) 0.0192(12) -0.0017(11) -0.0015(11) -0.0049(10)
C14 0.0395(17) 0.0336(16) 0.0246(14) 0.0045(12) 0.0012(12) -0.0007(11)
C15 0.055(2) 0.0379(17) 0.0247(15) 0.0097(14) -0.0089(13) -0.0045(12)
C16 0.061(3) 0.046(2) 0.044(2) 0.0187(17) 0.0076(17) 0.0078(15)
C17 0.056(3) 0.0330(18) 0.061(3) 0.0004(15) -0.0061(18) -0.0042(15)
C18 0.0422(18) 0.0431(18) 0.0302(16) 0.0052(14) -0.0088(14) 0.0006(13)
C19 0.0450(19) 0.049(2) 0.0319(16) -0.0034(15) -0.0104(14) -0.0056(13)
C20 0.0448(18) 0.0350(16) 0.0317(16) -0.0032(13) -0.0031(14) -0.0070(12)
C21 0.0309(15) 0.0358(15) 0.0240(13) 0.0023(12) 0.0025(11) 0.0007(11)
C22 0.0454(18) 0.0319(16) 0.0293(15) 0.0075(13) 0.0017(13) -0.0030(11)
C23 0.052(3) 0.068(3) 0.0402(19) 0.0233(19) 0.0059(17) -0.0000(17)
C24 0.071(3) 0.0328(17) 0.0369(18) -0.0034(16) -0.0006(17) 0.0034(13)
C25 0.0259(14) 0.0315(14) 0.0237(13) -0.0068(11) -0.0031(10) 0.0009(10)
C26 0.0291(15) 0.0394(16) 0.0253(13) -0.0054(12) -0.0006(11) 0.0045(11)
C27 0.0385(18) 0.0427(18) 0.0355(17) 0.0059(13) -0.0049(14) 0.0059(12)
C28 0.0409(19) 0.050(2) 0.051(2) 0.0010(15) -0.0070(16) 0.0155(16)
C29 0.046(3) 0.093(4) 0.076(4) 0.022(3) 0.021(3) 0.039(3)
C30 0.0354(16) 0.0459(18) 0.0254(14) -0.0069(13) -0.0069(12) 0.0041(12)
C31 0.0478(19) 0.0435(18) 0.0260(15) -0.0137(15) -0.0019(13) -0.0037(12)
C32 0.0469(19) 0.0339(16) 0.0342(16) -0.0033(14) -0.0042(14) -0.0052(12)
C33 0.0351(16) 0.0341(16) 0.0285(14) -0.0031(12) -0.0041(12) -0.0024(11)
C34 0.0463(19) 0.0353(17) 0.0322(16) 0.0075(14) -0.0099(13) -0.0040(12)
C35 0.053(3) 0.068(3) 0.055(3) -0.008(2) -0.0055(19) 0.030(2)
C36 0.045(3) 0.062(3) 0.084(4) -0.0090(19) -0.018(2) 0.031(3)

loop_
_atom_type_symbol
_atom_type_description
_atom_type_scat_dispersion_real
_atom_type_scat_dispersion_imag
_atom_type_scat_source
C C 0.003 0.002
;
International Tables for Crystallography
(1992, Vol. C, Tables 4.2.6.8 and 6.1.1.4)
;
H H 0.000 0.000
;
International Tables for Crystallography
(1992, Vol. C, Table 6.1.1.4)
;
N N 0.006 0.003
;
International Tables for Crystallography
(1992, Vol. C, Tables 4.2.6.8 and 6.1.1.4)
;
Ni Ni 0.339 1.112
;
International Tables for Crystallography
(1992, Vol. C, Tables 4.2.6.8 and 6.1.1.4)
;

loop_
_geom_angle_atom_site_label_1
_geom_angle_atom_site_label_2
_geom_angle_atom_site_label_3
_geom_angle
_geom_angle_publ_flag
_geom_angle_site_symmetry_1
_geom_angle_site_symmetry_3
N1 Ni1 C4 100.77(11) yes . .
N1 Ni1 C5 138.91(12) yes . .
N1 Ni1 C10 107.56(11) yes . .
C4 Ni1 C5 42.45(13) yes . .
C4 Ni1 C10 150.41(12) yes . .
C5 Ni1 C10 112.42(13) yes . .
Ni1 N1 C1 115.23(19) yes . .
Ni1 N1 C3 124.96(19) yes . .
C1 N1 C3 118.1(3) yes . .
C10 N2 C11 112.4(3) yes . .
C10 N2 C13 125.4(3) yes . .
C11 N2 C13 121.7(3) yes . .
C10 N3 C12 112.2(3) yes . .
C10 N3 C25 123.2(3) yes . .
C12 N3 C25 124.0(3) yes . .
N1 C1 C2 123.9(3) yes . .
C1 C2 C9 118.5(3) yes . 7_555
N1 C3 C4 118.9(3) yes . 7_555
N1 C3 C8 120.9(3) yes . 7_555
C4 C3 C8 120.3(3) yes 7_555 7_555
Ni1 C4 C3 107.1(2) yes . 7_555
Ni1 C4 C5 67.77(16) yes . .
C3 C4 C5 121.0(3) yes 7_555 .
Ni1 C5 C4 69.78(16) yes . .
Ni1 C5 C6 104.6(2) yes . .
C4 C5 C6 116.8(3) yes . .
C5 C6 C7 122.2(3) yes . .
C6 C7 C8 122.1(3) yes . .
C3 C8 C7 117.5(3) yes 7_555 .
C3 C8 C9 118.7(3) yes 7_555 .
C7 C8 C9 123.8(3) yes . .
C2 C9 C8 119.9(3) yes 7_555 .
Ni1 C10 N2 134.7(2) yes . .
Ni1 C10 N3 123.39(19) yes . .
N2 C10 N3 101.9(3) yes . .
N2 C11 C12 106.9(3) yes . .
N3 C12 C11 106.6(3) yes . .
N2 C13 C14 118.0(3) yes . .
N2 C13 C21 120.2(3) yes . .
C14 C13 C21 121.7(3) yes . .
C13 C14 C15 122.7(3) yes . .
C13 C14 C18 117.5(3) yes . .
C15 C14 C18 119.8(3) yes . .
C14 C15 C16 111.1(3) yes . .
C14 C15 C17 111.8(3) yes . .
C16 C15 C17 109.4(3) yes . .
C14 C18 C19 121.7(3) yes . .
C18 C19 C20 119.8(3) yes . .
C19 C20 C21 121.5(3) yes . .
C13 C21 C20 117.8(3) yes . .
C13 C21 C22 122.9(3) yes . .
C20 C21 C22 119.4(3) yes . .
C21 C22 C23 110.2(3) yes . .
C21 C22 C24 111.3(3) yes . .
C23 C22 C24 110.2(3) yes . .
N3 C25 C26 120.2(3) yes . .
N3 C25 C33 117.5(3) yes . .
C26 C25 C33 122.3(3) yes . .
C25 C26 C27 121.5(3) yes . .
C25 C26 C30 117.4(3) yes . .
C27 C26 C30 121.0(3) yes . .
C26 C27 C28 112.9(3) yes . .
C26 C27 C29 109.6(4) yes . .
C28 C27 C29 109.1(4) yes . .
C26 C30 C31 121.1(3) yes . .
C30 C31 C32 120.4(3) yes . .
C31 C32 C33 121.3(3) yes . .
C25 C33 C32 117.4(3) yes . .
C25 C33 C34 122.7(3) yes . .
C32 C33 C34 119.9(3) yes . .
C33 C34 C35 110.2(3) yes . .
C33 C34 C36 112.6(3) yes . .
C35 C34 C36 109.8(4) yes . .
N1 C1 H1 118.059 no . .
C2 C1 H1 118.060 no . .
C1 C2 H2 120.744 no . .
C9 C2 H2 120.737 no 7_555 .
Ni1 C4 H4 116.743 no . .
C3 C4 H4 116.763 no 7_555 .
C5 C4 H4 116.735 no . .
Ni1 C5 H5 118.346 no . .
C4 C5 H5 118.365 no . .
C6 C5 H5 118.342 no . .
C5 C6 H6 118.916 no . .
C7 C6 H6 118.927 no . .
C6 C7 H7 118.937 no . .
C8 C7 H7 118.937 no . .
C2 C9 H9 120.063 no 7_555 .
C8 C9 H9 120.048 no . .
N2 C11 H11 126.558 no . .
C12 C11 H11 126.557 no . .
N3 C12 H12 126.673 no . .
C11 C12 H12 126.683 no . .
C14 C15 H15 108.119 no . .
C16 C15 H15 108.115 no . .
C17 C15 H15 108.120 no . .
C15 C16 H16A 109.467 no . .
C15 C16 H16B 109.469 no . .
C15 C16 H16C 109.468 no . .
H16A C16 H16B 109.457 no . .
H16A C16 H16C 109.484 no . .
H16B C16 H16C 109.483 no . .
C15 C17 H17A 109.479 no . .
C15 C17 H17B 109.476 no . .
C15 C17 H17C 109.473 no . .
H17A C17 H17B 109.466 no . .
H17A C17 H17C 109.474 no . .
H17B C17 H17C 109.459 no . .
C14 C18 H18 119.154 no . .
C19 C18 H18 119.146 no . .
C18 C19 H19 120.105 no . .
C20 C19 H19 120.098 no . .
C19 C20 H20 119.264 no . .
C21 C20 H20 119.261 no . .
C21 C22 H22 108.350 no . .
C23 C22 H22 108.331 no . .
C24 C22 H22 108.336 no . .
C22 C23 H23A 109.472 no . .
C22 C23 H23B 109.464 no . .
C22 C23 H23C 109.479 no . .
H23A C23 H23B 109.470 no . .
H23A C23 H23C 109.485 no . .
H23B C23 H23C 109.457 no . .
C22 C24 H24A 109.482 no . .
C22 C24 H24B 109.471 no . .
C22 C24 H24C 109.478 no . .
H24A C24 H24B 109.473 no . .
H24A C24 H24C 109.471 no . .
H24B C24 H24C 109.452 no . .
C26 C27 H27 108.394 no . .
C28 C27 H27 108.387 no . .
C29 C27 H27 108.384 no . .
C27 C28 H28A 109.472 no . .
C27 C28 H28B 109.457 no . .
C27 C28 H28C 109.478 no . .
H28A C28 H28B 109.470 no . .
H28A C28 H28C 109.486 no . .
H28B C28 H28C 109.464 no . .
C27 C29 H29A 109.468 no . .
C27 C29 H29B 109.479 no . .
C27 C29 H29C 109.463 no . .
H29A C29 H29B 109.472 no . .
H29A C29 H29C 109.470 no . .
H29B C29 H29C 109.475 no . .
C26 C30 H30 119.460 no . .
C31 C30 H30 119.453 no . .
C30 C31 H31 119.775 no . .
C32 C31 H31 119.786 no . .
C31 C32 H32 119.343 no . .
C33 C32 H32 119.363 no . .
C33 C34 H34 108.011 no . .
C35 C34 H34 108.001 no . .
C36 C34 H34 107.998 no . .
C34 C35 H35A 109.476 no . .
C34 C35 H35B 109.465 no . .
C34 C35 H35C 109.463 no . .
H35A C35 H35B 109.466 no . .
H35A C35 H35C 109.479 no . .
H35B C35 H35C 109.478 no . .
C34 C36 H36A 109.470 no . .
C34 C36 H36B 109.467 no . .
C34 C36 H36C 109.481 no . .
H36A C36 H36B 109.465 no . .
H36A C36 H36C 109.470 no . .
H36B C36 H36C 109.474 no . .

loop_
_geom_bond_atom_site_label_1
_geom_bond_atom_site_label_2
_geom_bond_distance
_geom_bond_publ_flag
_geom_bond_site_symmetry_2
Ni1 N1 1.979(3) yes .
Ni1 C4 2.009(3) yes .
Ni1 C5 1.981(3) yes .
Ni1 C10 1.887(3) yes .
N1 C1 1.347(4) yes .
N1 C3 1.363(4) yes .
N2 C10 1.382(4) yes .
N2 C11 1.389(4) yes .
N2 C13 1.443(4) yes .
N3 C10 1.380(4) yes .
N3 C12 1.396(4) yes .
N3 C25 1.442(4) yes .
C1 C2 1.380(5) yes .
C2 C9 1.386(5) yes 7_555
C3 C4 1.417(4) yes 7_555
C3 C8 1.433(4) yes 7_555
C4 C5 1.445(5) yes .
C5 C6 1.442(5) yes .
C6 C7 1.349(5) yes .
C7 C8 1.444(5) yes .
C8 C9 1.378(5) yes .
C11 C12 1.342(4) yes .
C13 C14 1.406(5) yes .
C13 C21 1.396(5) yes .
C14 C15 1.516(5) yes .
C14 C18 1.397(5) yes .
C15 C16 1.517(6) yes .
C15 C17 1.517(5) yes .
C18 C19 1.364(5) yes .
C19 C20 1.382(5) yes .
C20 C21 1.392(5) yes .
C21 C22 1.515(5) yes .
C22 C23 1.524(5) yes .
C22 C24 1.530(5) yes .
C25 C26 1.396(4) yes .
C25 C33 1.408(4) yes .
C26 C27 1.514(5) yes .
C26 C30 1.401(5) yes .
C27 C28 1.523(5) yes .
C27 C29 1.516(6) yes .
C30 C31 1.377(5) yes .
C31 C32 1.372(5) yes .
C32 C33 1.395(5) yes .
C33 C34 1.519(5) yes .
C34 C35 1.514(6) yes .
C34 C36 1.492(6) yes .
C1 H1 0.930 no .
C2 H2 0.930 no .
C4 H4 0.980 no .
C5 H5 0.980 no .
C6 H6 0.930 no .
C7 H7 0.930 no .
C9 H9 0.930 no .
C11 H11 0.930 no .
C12 H12 0.930 no .
C15 H15 0.980 no .
C16 H16A 0.960 no .
C16 H16B 0.960 no .
C16 H16C 0.960 no .
C17 H17A 0.960 no .
C17 H17B 0.960 no .
C17 H17C 0.960 no .
C18 H18 0.930 no .
C19 H19 0.930 no .
C20 H20 0.930 no .
C22 H22 0.980 no .
C23 H23A 0.960 no .
C23 H23B 0.960 no .
C23 H23C 0.960 no .
C24 H24A 0.960 no .
C24 H24B 0.960 no .
C24 H24C 0.960 no .
C27 H27 0.980 no .
C28 H28A 0.960 no .
C28 H28B 0.960 no .
C28 H28C 0.960 no .
C29 H29A 0.960 no .
C29 H29B 0.960 no .
C29 H29C 0.960 no .
C30 H30 0.930 no .
C31 H31 0.930 no .
C32 H32 0.930 no .
C34 H34 0.980 no .
C35 H35A 0.960 no .
C35 H35B 0.960 no .
C35 H35C 0.960 no .
C36 H36A 0.960 no .
C36 H36B 0.960 no .
C36 H36C 0.960 no .

loop_
_geom_contact_atom_site_label_1
_geom_contact_atom_site_label_2
_geom_contact_distance
_geom_contact_publ_flag
_geom_contact_site_symmetry_2
Ni1 C4 3.222(4) no 7_555
Ni1 C7 3.280(4) no .
Ni1 C8 3.334(4) no .
Ni1 C13 3.554(4) no .
Ni1 C25 3.235(3) no .
N1 N1 3.378(4) no 7_555
N1 C3 3.075(4) no 7_555
N1 C9 2.795(4) no 7_555
N1 C26 3.534(4) no .
N1 C27 3.580(5) no .
N2 C15 2.906(4) no .
N2 C22 2.946(4) no .
N2 C25 3.541(4) no .
N3 C13 3.551(4) no .
N3 C27 2.914(4) no .
N3 C29 3.532(6) no .
N3 C34 2.896(4) no .
C1 C8 2.732(5) no 7_555
C1 C24 3.577(5) no .
C2 C3 2.759(5) no .
C3 C3 3.327(4) no 7_555
C3 C4 3.459(4) no .
C3 C6 2.826(4) no 7_555
C4 C4 3.244(5) no 7_555
C4 C7 2.816(5) no .
C4 C30 3.548(5) no 7_555
C5 C8 2.884(5) no .
C6 C13 3.495(5) no .
C6 C14 3.586(5) no .
C10 C14 3.376(5) no .
C10 C15 3.541(5) no .
C10 C21 3.375(4) no .
C10 C22 3.565(5) no .
C10 C26 3.425(5) no .
C10 C33 3.237(4) no .
C10 C34 3.381(5) no .
C11 C14 3.211(5) no .
C11 C15 3.374(5) no .
C11 C21 3.407(5) no .
C11 C25 3.580(5) no .
C12 C13 3.565(5) no .
C12 C26 3.361(5) no .
C12 C27 3.521(5) no .
C12 C29 3.565(6) no .
C12 C33 3.344(5) no .
C12 C34 3.505(5) no .
C13 C17 3.519(5) no .
C13 C19 2.765(5) no .
C13 C23 3.522(6) no .
C14 C20 2.785(5) no .
C16 C18 2.959(6) no .
C17 C18 3.203(5) no .
C18 C21 2.787(5) no .
C20 C23 3.112(6) no .
C20 C24 3.007(5) no .
C25 C29 3.315(6) no .
C25 C31 2.756(5) no .
C25 C35 3.567(6) no .
C26 C32 2.796(5) no .
C28 C30 2.933(5) no .
C29 C30 3.302(6) no .
C30 C33 2.795(5) no .
C32 C35 3.065(6) no .
C32 C36 3.081(6) no .
Ni1 H1 2.8204 no .
Ni1 H4 2.8341 no 7_555
Ni1 H6 3.3134 no .
Ni1 H36B 3.1942 no .
N1 H2 3.2363 no .
N1 H4 3.5516 no .
N1 H4 2.5727 no 7_555
N1 H27 3.1193 no .
N1 H28C 3.0120 no .
N2 H12 3.0982 no .
N2 H15 2.4500 no .
N2 H17B 3.4303 no .
N2 H22 2.4767 no .
N2 H23A 3.5829 no .
N2 H34 3.2473 no .
N3 H11 3.1012 no .
N3 H15 3.3387 no .
N3 H27 2.5207 no .
N3 H29C 3.0930 no .
N3 H34 2.3986 no .
C1 H9 3.2211 no 7_555
C1 H22 3.2826 no .
C1 H24B 3.1670 no .
C1 H24C 3.2927 no .
C1 H27 3.1934 no .
C1 H28C 3.1855 no .
C2 H28C 3.2102 no .
C3 H1 3.1587 no .
C3 H5 3.3190 no 7_555
C3 H7 3.2984 no 7_555
C3 H9 3.2656 no 7_555
C3 H28C 2.7582 no .
C4 H4 3.0272 no 7_555
C4 H6 3.3004 no .
C4 H28C 3.5224 no 7_555
C4 H36B 3.1136 no .
C5 H7 3.2750 no .
C5 H16C 2.9446 no .
C5 H36B 2.9761 no .
C6 H4 3.2974 no .
C6 H16C 3.1135 no .
C6 H24B 3.5187 no .
C7 H5 3.2701 no .
C7 H9 2.6760 no .
C7 H24B 3.0706 no .
C7 H28C 3.4127 no 7_555
C8 H2 3.2358 no 7_555
C8 H4 3.3066 no .
C8 H6 3.2765 no .
C8 H28C 2.7129 no 7_555
C9 H1 3.2097 no 7_555
C9 H7 2.6807 no .
C9 H28C 2.9701 no 7_555
C10 H1 3.2867 no .
C10 H5 3.4375 no .
C10 H11 3.1930 no .
C10 H12 3.1959 no .
C10 H15 2.8200 no .
C10 H22 2.8702 no .
C10 H27 3.0632 no .
C10 H34 2.7325 no .
C11 H15 2.8936 no .
C11 H17B 3.0515 no .
C11 H22 3.2227 no .
C11 H34 3.3403 no .
C12 H15 3.3978 no .
C12 H27 3.1366 no .
C12 H29C 2.8145 no .
C12 H34 2.8490 no .
C13 H6 3.0676 no .
C13 H11 2.7465 no .
C13 H15 2.6037 no .
C13 H17B 3.3669 no .
C13 H18 3.2386 no .
C13 H20 3.2290 no .
C13 H22 2.5968 no .
C13 H23A 3.4181 no .
C13 H24B 3.5914 no .
C14 H6 2.9151 no .
C14 H11 3.3317 no .
C14 H16A 2.7406 no .
C14 H16B 3.3226 no .
C14 H16C 2.6365 no .
C14 H17A 2.7191 no .
C14 H17B 2.6813 no .
C14 H17C 3.3328 no .
C14 H19 3.2482 no .
C15 H5 3.4727 no .
C15 H6 3.5847 no .
C15 H11 3.5659 no .
C15 H18 2.6515 no .
C15 H34 3.2746 no .
C16 H5 3.0541 no .
C16 H6 3.3974 no .
C16 H17A 2.6629 no .
C16 H17B 3.3077 no .
C16 H17C 2.6494 no .
C16 H18 2.7348 no .
C17 H11 3.5285 no .
C17 H16A 2.6321 no .
C17 H16B 2.6804 no .
C17 H16C 3.3068 no .
C17 H18 3.1152 no .
C18 H6 3.0668 no .
C18 H15 3.2942 no .
C18 H16A 2.7436 no .
C18 H16C 3.0628 no .
C18 H17A 2.9677 no .
C18 H17B 3.4874 no .
C18 H20 3.2097 no .
C19 H6 3.3291 no .
C20 H6 3.4362 no .
C20 H18 3.2116 no .
C20 H22 3.2956 no .
C20 H23A 3.4504 no .
C20 H23B 2.8029 no .
C20 H24A 2.7901 no .
C20 H24B 3.1469 no .
C21 H6 3.3308 no .
C21 H11 3.5559 no .
C21 H19 3.2557 no .
C21 H23A 2.7066 no .
C21 H23B 2.6452 no .
C21 H23C 3.3183 no .
C21 H24A 2.7546 no .
C21 H24B 2.6495 no .
C21 H24C 3.3325 no .
C22 H1 2.9970 no .
C22 H20 2.6399 no .
C23 H20 3.0101 no .
C23 H24A 2.6530 no .
C23 H24B 3.3305 no .
C23 H24C 2.7222 no .
C24 H1 2.7032 no .
C24 H20 2.7928 no .
C24 H23A 3.3297 no .
C24 H23B 2.7412 no .
C24 H23C 2.6325 no .
C25 H4 3.1007 no 7_555
C25 H12 2.7973 no .
C25 H27 2.6200 no .
C25 H29B 3.5985 no .
C25 H29C 3.1237 no .
C25 H30 3.2335 no .
C25 H32 3.2384 no .
C25 H34 2.5950 no .
C25 H35C 3.4154 no .
C25 H36B 3.5331 no .
C26 H4 3.1644 no 7_555
C26 H12 3.4819 no .
C26 H28A 2.7548 no .
C26 H28B 3.3465 no .
C26 H28C 2.6935 no .
C26 H29A 3.3050 no .
C26 H29B 2.6237 no .
C26 H29C 2.6904 no .
C26 H31 3.2546 no .
C27 H30 2.6828 no .
C28 H29A 2.5901 no .
C28 H29B 2.7176 no .
C28 H29C 3.3032 no .
C28 H30 2.6260 no .
C29 H12 3.3192 no .
C29 H28A 2.6368 no .
C29 H28B 2.6705 no .
C29 H28C 3.3059 no .
C29 H30 3.3429 no .
C30 H4 3.1395 no 7_555
C30 H27 3.2841 no .
C30 H28A 2.7319 no .
C30 H28C 2.9923 no .
C30 H29B 3.0480 no .
C30 H32 3.2206 no .
C31 H4 3.0614 no 7_555
C31 H5 3.3692 no 7_555
C32 H4 3.0331 no 7_555
C32 H30 3.2204 no .
C32 H34 3.3047 no .
C32 H35A 2.8628 no .
C32 H35C 3.2106 no .
C32 H36A 2.8565 no .
C32 H36A 3.4866 no 7_555
C32 H36B 3.2667 no .
C32 H36B 3.3015 no 7_555
C33 H4 3.0817 no 7_555
C33 H12 3.5526 no .
C33 H31 3.2468 no .
C33 H35A 2.7429 no .
C33 H35B 3.3108 no .
C33 H35C 2.6015 no .
C33 H36A 2.7392 no .
C33 H36B 2.6514 no .
C33 H36C 3.3247 no .
C34 H15 3.2200 no .
C34 H32 2.6577 no .
C35 H32 2.9450 no .
C35 H36A 2.6190 no .
C35 H36B 3.2918 no .
C35 H36C 2.6622 no .
C36 H5 3.1825 no .
C36 H15 3.5391 no .
C36 H32 2.9064 no .
C36 H32 3.2303 no 7_555
C36 H35A 2.6096 no .
C36 H35B 2.6830 no .
C36 H35C 3.2863 no .
C36 H36A 3.1792 no 7_555
H1 H2 2.2935 no .
H1 H22 2.4106 no .
H1 H24B 2.3842 no .
H1 H24C 2.4862 no .
H1 H27 3.2277 no .
H2 H9 2.3272 no 7_555
H2 H24C 3.2483 no .
H4 H4 2.7107 no 7_555
H4 H5 2.3514 no .
H4 H31 3.5495 no 7_555
H4 H32 3.5166 no 7_555
H4 H36B 2.6635 no .
H4 H36B 3.2921 no 7_555
H5 H6 2.3899 no .
H5 H15 3.1359 no .
H5 H16B 3.2861 no .
H5 H16C 2.2558 no .
H5 H31 3.2125 no 7_555
H5 H36B 2.4372 no .
H5 H36C 3.1457 no .
H6 H7 2.2486 no .
H6 H16C 2.6241 no .
H6 H18 3.5148 no .
H7 H9 2.5344 no .
H7 H24B 2.8971 no .
H9 H28C 3.4989 no 7_555
H11 H12 2.4514 no .
H11 H15 3.2948 no .
H11 H17B 2.7455 no .
H11 H23A 3.3960 no .
H12 H27 3.4536 no .
H12 H29C 2.4455 no .
H12 H34 3.2660 no .
H12 H35C 3.4843 no .
H15 H16A 2.8201 no .
H15 H16B 2.3001 no .
H15 H16C 2.3627 no .
H15 H17A 2.8214 no .
H15 H17B 2.3392 no .
H15 H17C 2.3220 no .
H15 H18 3.5632 no .
H15 H34 2.3166 no .
H15 H36B 3.5286 no .
H15 H36C 3.2549 no .
H16A H17A 2.4586 no .
H16A H17B 3.5170 no .
H16A H17C 2.8848 no .
H16A H18 2.2347 no .
H16B H17A 2.9761 no .
H16B H17B 3.5469 no .
H16B H17C 2.4959 no .
H16B H36C 3.0042 no .
H16C H17A 3.5245 no .
H16C H17C 3.5373 no .
H16C H18 2.9779 no .
H16C H36C 3.5623 no .
H17A H18 2.6579 no .
H17B H18 3.5839 no .
H18 H19 2.2836 no .
H19 H20 2.3028 no .
H20 H22 3.5623 no .
H20 H23A 3.5368 no .
H20 H23B 2.4920 no .
H20 H24A 2.2972 no .
H20 H24B 3.0776 no .
H22 H23A 2.3086 no .
H22 H23B 2.8269 no .
H22 H23C 2.3721 no .
H22 H24A 2.8315 no .
H22 H24B 2.3808 no .
H22 H24C 2.3118 no .
H22 H27 3.5834 no .
H23A H24A 3.5561 no .
H23A H24C 3.5564 no .
H23B H24A 2.5422 no .
H23B H24B 3.5814 no .
H23B H24C 3.0914 no .
H23C H24A 2.8276 no .
H23C H24B 3.5328 no .
H23C H24C 2.5002 no .
H27 H28A 2.8273 no .
H27 H28B 2.3156 no .
H27 H28C 2.3643 no .
H27 H29A 2.3687 no .
H27 H29B 2.8207 no .
H27 H29C 2.2986 no .
H27 H30 3.5485 no .
H28A H29A 2.8059 no .
H28A H29B 2.5287 no .
H28A H29C 3.5419 no .
H28A H30 2.1582 no .
H28B H29A 2.4284 no .
H28B H29B 3.0438 no .
H28B H29C 3.5071 no .
H28B H30 3.5400 no .
H28C H29A 3.4885 no .
H28C H29B 3.5691 no .
H28C H30 2.7455 no .
H29B H30 2.9483 no .
H30 H31 2.2966 no .
H31 H32 2.2901 no .
H32 H34 3.5804 no .
H32 H35A 2.4781 no .
H32 H35C 3.2693 no .
H32 H36A 2.4134 no .
H32 H36A 2.8544 no 7_555
H32 H36B 3.2434 no .
H32 H36B 3.0319 no 7_555
H32 H36C 3.2762 no 7_555
H34 H35A 2.8156 no .
H34 H35B 2.2865 no .
H34 H35C 2.3684 no .
H34 H36A 2.8002 no .
H34 H36B 2.3361 no .
H34 H36C 2.2772 no .
H35A H36A 2.4033 no .
H35A H36B 3.4846 no .
H35A H36C 2.8981 no .
H35B H36A 2.9440 no .
H35B H36B 3.5600 no .
H35B H36C 2.5284 no .
H35C H36A 3.4786 no .
H35C H36C 3.5466 no .
H36A H36A 2.3795 no 7_555
H36A H36B 3.1742 no 7_555
H36B H36B 3.3445 no 7_555
C1 H35C 3.1242 no 2_545
C2 H35C 3.2085 no 2_545
C6 H11 3.2560 no 6_455
C7 H11 3.5457 no 6_455
C7 H20 3.4084 no 5_555
C7 H24A 3.3294 no 5_555
C9 H20 3.3307 no 5_555
C12 H24C 3.2767 no 2_555
C14 H28A 3.5387 no 4_554
C16 H16B 3.2683 no 5_565
C16 H17C 3.5104 no 5_565
C16 H23A 3.4626 no 6_455
C16 H35B 3.1675 no 5_565
C16 H36C 3.4557 no 5_565
C17 H16B 3.5046 no 5_565
C17 H23B 3.5230 no 2_555
C17 H23C 3.2050 no 2_555
C17 H28A 3.1353 no 4_554
C17 H28B 3.5558 no 4_554
C17 H36C 3.3437 no 5_565
C18 H28A 3.2267 no 4_554
C18 H29A 3.5050 no 6_455
C18 H29C 3.1285 no 6_455
C19 H12 3.4618 no 6_455
C19 H29C 3.1213 no 6_455
C19 H30 3.4925 no 4_554
C20 H7 3.5907 no 5_555
C20 H9 3.1808 no 5_555
C20 H24A 3.3847 no 5_555
C20 H24B 3.5502 no 5_555
C20 H30 3.5792 no 4_554
C22 H35B 3.5143 no 2_545
C22 H35C 3.1998 no 2_545
C23 H17B 3.4459 no 2_545
C23 H17C 3.0875 no 2_545
C23 H31 3.1917 no 4_554
C23 H35B 3.1130 no 2_545
C23 H35C 3.3465 no 2_545
C24 H7 3.3525 no 5_555
C24 H12 3.3494 no 2_545
C24 H20 3.3634 no 5_555
C24 H35C 3.2457 no 2_545
C25 H2 3.4772 no 2_555
C26 H2 3.5637 no 2_555
C27 H35A 3.2539 no 2_545
C28 H17A 3.0653 no 4_555
C28 H17B 3.3846 no 4_555
C28 H32 3.5214 no 2_545
C28 H35A 3.1959 no 2_545
C29 H18 3.0285 no 6_555
C29 H19 3.2406 no 6_555
C29 H29A 3.4755 no 7_655
C29 H29B 3.3262 no 7_655
C29 H35A 3.5322 no 2_545
C30 H2 3.4242 no 2_555
C30 H9 3.5392 no 8_555
C31 H2 3.2486 no 2_555
C31 H9 3.1698 no 8_555
C31 H23B 3.5270 no 4_555
C32 H2 3.1575 no 2_555
C32 H28B 3.3870 no 2_555
C33 H2 3.2718 no 2_555
C35 H1 3.4566 no 2_555
C35 H2 3.5648 no 2_555
C35 H16A 3.3047 no 5_565
C35 H22 3.2598 no 2_555
C35 H23C 2.9984 no 2_555
C35 H24C 3.4217 no 2_555
C35 H27 3.3704 no 2_555
C35 H28B 3.4195 no 2_555
H1 C35 3.4566 no 2_545
H1 H35A 3.5099 no 2_545
H1 H35C 2.6390 no 2_545
H2 C25 3.4772 no 2_545
H2 C26 3.5637 no 2_545
H2 C30 3.4242 no 2_545
H2 C31 3.2486 no 2_545
H2 C32 3.1575 no 2_545
H2 C33 3.2718 no 2_545
H2 C35 3.5648 no 2_545
H2 H32 3.5434 no 2_545
H2 H35A 3.5866 no 2_545
H2 H35C 2.8480 no 2_545
H6 H11 2.9100 no 6_455
H7 C20 3.5907 no 5_555
H7 C24 3.3525 no 5_555
H7 H11 3.4443 no 6_455
H7 H20 2.6803 no 5_555
H7 H23B 2.8835 no 5_555
H7 H24A 2.4338 no 5_555
H9 C20 3.1808 no 5_555
H9 C30 3.5392 no 8_445
H9 C31 3.1698 no 8_445
H9 H19 3.4394 no 5_555
H9 H20 2.5592 no 5_555
H9 H23B 2.9390 no 5_555
H9 H30 3.5936 no 8_445
H9 H31 2.9955 no 8_445
H11 C6 3.2560 no 6_555
H11 C7 3.5457 no 6_555
H11 H6 2.9100 no 6_555
H11 H7 3.4443 no 6_555
H12 C19 3.4618 no 6_555
H12 C24 3.3494 no 2_555
H12 H19 3.0387 no 6_555
H12 H24A 3.3103 no 2_555
H12 H24C 2.5660 no 2_555
H15 H23C 3.5141 no 2_555
H16A C35 3.3047 no 5_565
H16A H23A 3.4369 no 6_455
H16A H35A 3.4517 no 5_565
H16A H35B 2.4507 no 5_565
H16A H36C 2.9628 no 5_565
H16B C16 3.2683 no 5_565
H16B C17 3.5046 no 5_565
H16B H16B 2.3768 no 5_565
H16B H17C 2.6755 no 5_565
H16B H23A 3.3857 no 6_455
H16B H35B 3.1274 no 5_565
H16B H36C 3.1584 no 5_565
H16C H23A 3.0113 no 6_455
H16C H35B 3.5328 no 5_565
H17A C28 3.0653 no 4_554
H17A H28A 2.5625 no 4_554
H17A H28B 2.8197 no 4_554
H17A H28C 3.3770 no 4_554
H17A H32 3.5250 no 3_564
H17A H36A 3.5700 no 5_565
H17A H36C 2.8952 no 5_565
H17B C23 3.4459 no 2_555
H17B C28 3.3846 no 4_554
H17B H23B 3.1053 no 2_555
H17B H23C 2.9615 no 2_555
H17B H28A 2.8867 no 4_554
H17B H28B 3.4528 no 4_554
H17B H28C 3.2833 no 4_554
H17C C16 3.5104 no 5_565
H17C C23 3.0875 no 2_555
H17C H16B 2.6755 no 5_565
H17C H23A 3.0745 no 2_555
H17C H23B 3.0472 no 2_555
H17C H23C 2.6364 no 2_555
H17C H31 3.3721 no 3_564
H17C H36C 2.9692 no 5_565
H18 C29 3.0285 no 6_455
H18 H28A 3.1547 no 4_554
H18 H29A 2.6808 no 6_455
H18 H29B 3.5920 no 4_554
H18 H29B 3.5352 no 6_455
H18 H29C 2.5346 no 6_455
H19 C29 3.2406 no 6_455
H19 H9 3.4394 no 5_555
H19 H12 3.0387 no 6_455
H19 H24B 3.5694 no 5_555
H19 H24C 3.4265 no 5_555
H19 H29A 3.4843 no 6_455
H19 H29B 3.3208 no 4_554
H19 H29B 3.2673 no 6_455
H19 H29C 2.5320 no 6_455
H20 C7 3.4084 no 5_555
H20 C9 3.3307 no 5_555
H20 C24 3.3634 no 5_555
H20 H7 2.6803 no 5_555
H20 H9 2.5592 no 5_555
H20 H24A 3.0508 no 5_555
H20 H24B 2.8947 no 5_555
H22 C35 3.2598 no 2_545
H22 H35B 3.0171 no 2_545
H22 H35C 2.6957 no 2_545
H23A C16 3.4626 no 6_555
H23A H16A 3.4369 no 6_555
H23A H16B 3.3857 no 6_555
H23A H16C 3.0113 no 6_555
H23A H17C 3.0745 no 2_545
H23A H31 2.8208 no 4_554
H23A H35B 3.0908 no 2_545
H23B C17 3.5230 no 2_545
H23B C31 3.5270 no 4_554
H23B H7 2.8835 no 5_555
H23B H9 2.9390 no 5_555
H23B H17B 3.1053 no 2_545
H23B H17C 3.0472 no 2_545
H23B H31 2.6922 no 4_554
H23C C17 3.2050 no 2_545
H23C C35 2.9984 no 2_545
H23C H15 3.5141 no 2_545
H23C H17B 2.9615 no 2_545
H23C H17C 2.6364 no 2_545
H23C H34 3.1983 no 2_545
H23C H35B 2.4973 no 2_545
H23C H35C 2.7332 no 2_545
H24A C7 3.3294 no 5_555
H24A C20 3.3847 no 5_555
H24A H7 2.4338 no 5_555
H24A H12 3.3103 no 2_545
H24A H20 3.0508 no 5_555
H24A H24A 3.2981 no 5_555
H24A H24B 3.4184 no 5_555
H24B C20 3.5502 no 5_555
H24B H19 3.5694 no 5_555
H24B H20 2.8947 no 5_555
H24B H24A 3.4184 no 5_555
H24C C12 3.2767 no 2_545
H24C C35 3.4217 no 2_545
H24C H12 2.5660 no 2_545
H24C H19 3.4265 no 5_555
H24C H35B 3.5988 no 2_545
H24C H35C 2.5425 no 2_545
H27 C35 3.3704 no 2_545
H27 H35A 2.7176 no 2_545
H27 H35B 3.5092 no 2_545
H27 H35C 3.3982 no 2_545
H28A C14 3.5387 no 4_555
H28A C17 3.1353 no 4_555
H28A C18 3.2267 no 4_555
H28A H17A 2.5625 no 4_555
H28A H17B 2.8867 no 4_555
H28A H18 3.1547 no 4_555
H28B C17 3.5558 no 4_555
H28B C32 3.3870 no 2_545
H28B C35 3.4195 no 2_545
H28B H17A 2.8197 no 4_555
H28B H17B 3.4528 no 4_555
H28B H32 2.6247 no 2_545
H28B H35A 2.4897 no 2_545
H28C H17A 3.3770 no 4_555
H28C H17B 3.2833 no 4_555
H28C H35A 3.5464 no 2_545
H29A C18 3.5050 no 6_555
H29A C29 3.4755 no 7_655
H29A H18 2.6808 no 6_555
H29A H19 3.4843 no 6_555
H29A H29A 2.9601 no 7_655
H29A H29B 3.0964 no 7_655
H29A H35A 2.9645 no 2_545
H29B C29 3.3262 no 7_655
H29B H18 3.5920 no 4_555
H29B H18 3.5352 no 6_555
H29B H19 3.3208 no 4_555
H29B H19 3.2673 no 6_555
H29B H29A 3.0964 no 7_655
H29B H29B 2.8223 no 7_655
H29B H29C 3.5716 no 7_655
H29C C18 3.1285 no 6_555
H29C C19 3.1213 no 6_555
H29C H18 2.5347 no 6_555
H29C H19 2.5320 no 6_555
H29C H29B 3.5716 no 7_655
H30 C19 3.4925 no 4_555
H30 C20 3.5792 no 4_555
H30 H9 3.5936 no 8_555
H31 C23 3.1917 no 4_555
H31 H9 2.9955 no 8_555
H31 H17C 3.3721 no 3_565
H31 H23A 2.8208 no 4_555
H31 H23B 2.6922 no 4_555
H32 C28 3.5214 no 2_555
H32 H2 3.5434 no 2_555
H32 H17A 3.5250 no 3_565
H32 H28B 2.6247 no 2_555
H34 H23C 3.1983 no 2_555
H35A C27 3.2539 no 2_555
H35A C28 3.1959 no 2_555
H35A C29 3.5322 no 2_555
H35A H1 3.5099 no 2_555
H35A H2 3.5866 no 2_555
H35A H16A 3.4517 no 5_565
H35A H27 2.7176 no 2_555
H35A H28B 2.4897 no 2_555
H35A H28C 3.5464 no 2_555
H35A H29A 2.9645 no 2_555
H35B C16 3.1675 no 5_565
H35B C22 3.5143 no 2_555
H35B C23 3.1130 no 2_555
H35B H16A 2.4507 no 5_565
H35B H16B 3.1274 no 5_565
H35B H16C 3.5328 no 5_565
H35B H22 3.0171 no 2_555
H35B H23A 3.0908 no 2_555
H35B H23C 2.4973 no 2_555
H35B H24C 3.5988 no 2_555
H35B H27 3.5092 no 2_555
H35C C1 3.1242 no 2_555
H35C C2 3.2085 no 2_555
H35C C22 3.1998 no 2_555
H35C C23 3.3465 no 2_555
H35C C24 3.2457 no 2_555
H35C H1 2.6390 no 2_555
H35C H2 2.8480 no 2_555
H35C H22 2.6957 no 2_555
H35C H23C 2.7332 no 2_555
H35C H24C 2.5425 no 2_555
H35C H27 3.3982 no 2_555
H36A H17A 3.5700 no 5_565
H36C C16 3.4557 no 5_565
H36C C17 3.3437 no 5_565
H36C H16A 2.9628 no 5_565
H36C H16B 3.1584 no 5_565
H36C H17A 2.8952 no 5_565
H36C H17C 2.9692 no 5_565
